data_4300400
loop_
_publ_author_name
'Wei Lai'
'Steven M. Berry'
'Deborah C. Bebout'
'Raymond J. Butcher'

_publ_section_title
;
Investigation of Group 12 Metal Complexes with a Tridentate SNS Ligand by
X-ray Crystallography and 1H NMR Spectroscopy
;
_journal_name_full 'Inorganic Chemistry'
_journal_page_first 571
_journal_page_last 581
_journal_paper_doi 10.1021/ic051091+
_journal_volume 45
_journal_year 2006
_chemical_formula_sum 'C18 H26 Cl2 Hg N2 O8 S4'
_chemical_formula_weight 798.14
_space_group_IT_number 73
_space_group_name_Hall '-I 2b 2c'
_space_group_name_H-M_alt 'I b c a'
_symmetry_cell_setting orthorhombic
_symmetry_space_group_name_Hall '-I 2b 2c'
_symmetry_space_group_name_H-M 'I b c a'
_cell_angle_alpha 90.00
_cell_angle_beta 90.00
_cell_angle_gamma 90.00
_cell_formula_units_Z 8
_cell_length_a 13.5814(17)
_cell_length_b 14.184(3)
_cell_length_c 27.412(3)
_cell_measurement_temperature 148(2)
_cell_volume 5280.5(14)
_diffrn_ambient_temperature 148(2)
_exptl_crystal_density_diffrn 2.008
_cod_depositor_comments
;
The following automatic conversions were performed:
'_symmetry_cell_setting' value 'Orthorhombic' changed to 'orthorhombic'
according to '/home/saulius/struct/CIF-dictionaries/cif_core.dic'
dictionary named 'cif_core.dic' version 2.4.1 from 2010-06-29.

Automatic conversion script
Id: cif_fix_enum 1527 2010-12-29 10:47:43Z saulius 
;
_cod_database_code 4300400

loop_
_symmetry_equiv_pos_as_xyz
'x, y, z'
'-x+1/2, -y, z+1/2'
'-x, y+1/2, -z+1/2'
'x+1/2, -y+1/2, -z'
'x+1/2, y+1/2, z+1/2'
'-x+1, -y+1/2, z+1'
'-x+1/2, y+1, -z+1'
'x+1, -y+1, -z+1/2'
'-x, -y, -z'
'x-1/2, y, -z-1/2'
'x, -y-1/2, z-1/2'
'-x-1/2, y-1/2, z'
'-x+1/2, -y+1/2, -z+1/2'
'x, y+1/2, -z'
'x+1/2, -y, z'
'-x, y, z+1/2'

loop_
_atom_site_label
_atom_site_type_symbol
_atom_site_fract_x
_atom_site_fract_y
_atom_site_fract_z
_atom_site_U_iso_or_equiv
_atom_site_adp_type
_atom_site_occupancy
_atom_site_symmetry_multiplicity
_atom_site_calc_flag
_atom_site_refinement_flags
_atom_site_disorder_assembly
_atom_site_disorder_group
Hg Hg 0.0000 0.2500 0.132809(12) 0.03146(14) Uani 1 2 d S . .
Cl1 Cl -0.12682(15) 0.5000 0.2500 0.0309(4) Uani 1 2 d SD . .
Cl2 Cl -0.2500 0.13158(17) 0.0000 0.0505(7) Uani 1 2 d SD . .
S1 S 0.09132(12) 0.37498(11) 0.19029(6) 0.0342(3) Uani 1 1 d . . .
S2 S 0.01024(12) 0.09488(12) 0.07261(6) 0.0367(4) Uani 1 1 d . . .
O11 O -0.1862(6) 0.4453(5) 0.2194(2) 0.099(3) Uani 1 1 d D . .
O12 O -0.0697(4) 0.4404(4) 0.2792(2) 0.0585(15) Uani 1 1 d D . .
O21 O -0.2500 0.0330(3) 0.0000 0.169(8) Uani 1 2 d SD . .
O22 O -0.1728(9) 0.1456(12) -0.0330(5) 0.199(10) Uani 0.75 1 d PD . .
O23 O -0.1940(8) 0.1719(14) 0.0373(5) 0.165(8) Uani 0.75 1 d PD . .
N N 0.1712(4) 0.2073(4) 0.12877(17) 0.0268(10) Uani 1 1 d . . .
C1 C 0.1987(5) 0.1249(5) 0.1100(2) 0.0344(13) Uani 1 1 d . . .
C2 C 0.2972(5) 0.1054(5) 0.1013(3) 0.0434(16) Uani 1 1 d . . .
H2A H 0.3158 0.0476 0.0865 0.052 Uiso 1 1 calc R . .
C3 C 0.3676(5) 0.1701(6) 0.1144(3) 0.0493(19) Uani 1 1 d . . .
H3A H 0.4354 0.1576 0.1088 0.059 Uiso 1 1 calc R . .
C4 C 0.3383(5) 0.2534(6) 0.1357(3) 0.0457(18) Uani 1 1 d . . .
H4A H 0.3860 0.2978 0.1465 0.055 Uiso 1 1 calc R . .
C5 C 0.2387(5) 0.2720(5) 0.1413(2) 0.0308(13) Uani 1 1 d . . .
C6 C 0.2056(5) 0.3674(5) 0.1575(3) 0.0392(15) Uani 1 1 d . . .
H6A H 0.2002 0.4079 0.1281 0.047 Uiso 1 1 calc R . .
H6B H 0.2580 0.3946 0.1783 0.047 Uiso 1 1 calc R . .
C7 C 0.1214(5) 0.3122(5) 0.2451(2) 0.0411(15) Uani 1 1 d . . .
H7A H 0.1554 0.3546 0.2678 0.062 Uiso 1 1 calc R . .
H7B H 0.1644 0.2589 0.2372 0.062 Uiso 1 1 calc R . .
H7C H 0.0609 0.2888 0.2603 0.062 Uiso 1 1 calc R . .
C8 C 0.1205(5) 0.0524(4) 0.1015(2) 0.0368(14) Uani 1 1 d . . .
H8A H 0.1024 0.0243 0.1333 0.044 Uiso 1 1 calc R . .
H8B H 0.1486 0.0015 0.0811 0.044 Uiso 1 1 calc R . .
C9 C 0.0578(7) 0.1275(7) 0.0138(3) 0.057(2) Uani 1 1 d . . .
H9A H 0.0610 0.0716 -0.0072 0.086 Uiso 1 1 calc R . .
H9B H 0.1240 0.1541 0.0176 0.086 Uiso 1 1 calc R . .
H9C H 0.0144 0.1746 -0.0011 0.086 Uiso 1 1 calc R . .

loop_
_atom_site_aniso_label
_atom_site_aniso_U_11
_atom_site_aniso_U_22
_atom_site_aniso_U_33
_atom_site_aniso_U_23
_atom_site_aniso_U_13
_atom_site_aniso_U_12
Hg 0.02109(17) 0.0376(2) 0.0357(2) 0.000 0.000 0.00127(14)
Cl1 0.0340(10) 0.0301(10) 0.0288(9) 0.0005(8) 0.000 0.000
Cl2 0.0699(17) 0.0318(12) 0.0499(14) 0.000 -0.0320(13) 0.000
S1 0.0347(8) 0.0290(7) 0.0389(8) 0.0002(6) -0.0058(6) 0.0013(6)
S2 0.0340(8) 0.0403(9) 0.0357(8) -0.0094(7) 0.0038(7) -0.0033(7)
O11 0.138(7) 0.102(6) 0.058(4) 0.026(4) -0.039(4) -0.087(5)
O12 0.050(3) 0.049(3) 0.077(4) 0.025(3) 0.001(3) 0.014(3)
O21 0.26(2) 0.053(6) 0.189(15) 0.000 0.140(15) 0.000
O22 0.34(3) 0.152(14) 0.108(11) 0.031(10) 0.012(14) -0.108(17)
O23 0.070(7) 0.29(2) 0.133(11) -0.143(13) -0.015(7) -0.006(10)
N 0.023(2) 0.028(3) 0.029(2) 0.005(2) 0.0022(19) 0.001(2)
C1 0.034(3) 0.039(3) 0.030(3) 0.011(3) 0.004(2) 0.004(3)
C2 0.038(4) 0.051(4) 0.041(4) 0.008(3) 0.009(3) 0.015(3)
C3 0.024(3) 0.076(6) 0.048(4) 0.015(4) 0.006(3) 0.008(3)
C4 0.025(3) 0.072(5) 0.040(4) 0.008(4) -0.002(3) -0.012(3)
C5 0.027(3) 0.041(4) 0.024(3) 0.009(2) -0.004(2) -0.007(2)
C6 0.039(3) 0.037(3) 0.042(4) 0.004(3) 0.000(3) -0.014(3)
C7 0.035(3) 0.052(4) 0.036(3) 0.003(3) -0.007(3) 0.000(3)
C8 0.043(4) 0.030(3) 0.038(3) 0.004(3) 0.005(3) 0.003(3)
C9 0.068(5) 0.069(6) 0.034(4) -0.004(4) 0.008(4) 0.012(4)

loop_
_geom_bond_atom_site_label_1
_geom_bond_atom_site_label_2
_geom_bond_distance
_geom_bond_site_symmetry_2
_geom_bond_publ_flag
Hg N 2.406(5) . ?
Hg N 2.406(5) 6_454 ?
Hg S1 2.6763(16) 6_454 ?
Hg S1 2.6764(16) . ?
Hg S2 2.7538(17) 6_454 ?
Hg S2 2.7538(17) . ?
Cl1 O11 1.399(3) . ?
Cl1 O11 1.399(3) 8_455 ?
Cl1 O12 1.399(3) 8_455 ?
Cl1 O12 1.399(3) . ?
Cl2 O23 1.398(3) . ?
Cl2 O23 1.398(3) 7_444 ?
Cl2 O21 1.398(3) . ?
Cl2 O22 1.399(4) . ?
Cl2 O22 1.399(4) 7_444 ?
S1 C7 1.794(7) . ?
S1 C6 1.798(7) . ?
S2 C9 1.798(8) . ?
S2 C8 1.798(7) . ?
N C1 1.329(8) . ?
N C5 1.342(8) . ?
C1 C2 1.387(9) . ?
C1 C8 1.496(9) . ?
C2 C3 1.373(11) . ?
C2 H2A 0.9500 . ?
C3 C4 1.376(11) . ?
C3 H3A 0.9500 . ?
C4 C5 1.387(9) . ?
C4 H4A 0.9500 . ?
C5 C6 1.493(10) . ?
C6 H6A 0.9900 . ?
C6 H6B 0.9900 . ?
C7 H7A 0.9800 . ?
C7 H7B 0.9800 . ?
C7 H7C 0.9800 . ?
C8 H8A 0.9900 . ?
C8 H8B 0.9900 . ?
C9 H9A 0.9800 . ?
C9 H9B 0.9800 . ?
C9 H9C 0.9800 . ?
